data_4002663
loop_
_publ_author_name
'Panella, Jessica R.'
'Chamorro, Juan'
'McQueen, Tyrel M.'

_publ_section_title
;
 Synthesis and Structure of Three New Oxychalcogenides: A2O2Bi2Se3(A = Sr,
 Ba) and Sr2O2Sb2Se3
;
_journal_issue 3
_journal_name_full 'Chemistry of Materials'
_journal_page_first 890
_journal_paper_doi 10.1021/acs.chemmater.5b04536
_journal_volume 28
_journal_year 2016
_chemical_formula_sum 'Ba2 Bi2 O2 Se3'
_chemical_formula_weight 961.49
_chemical_name_common 'Barium Oxide Bismuth Selenide'
_chemical_name_systematic 'Dibarium dioxide dibismuth triselenide'
_space_group_IT_number 14
_symmetry_cell_setting monoclinic
_symmetry_space_group_name_Hall '-P 2ybc'
_symmetry_space_group_name_H-M 'P 1 21/c 1'
_cell_angle_alpha 90
_cell_angle_beta 123.6919(3)
_cell_angle_gamma 90
_cell_formula_units_Z 2
_cell_length_a 9.82047(6)
_cell_length_b 4.19033(3)
_cell_length_c 13.90442(8)
_cell_measurement_reflns_used 661
_cell_measurement_temperature 295
_cell_measurement_theta_max 120
_cell_measurement_theta_min 5
_cell_volume 476.073(6)
_computing_structure_refinement TOPAS
_diffrn_ambient_pressure 101.3
_diffrn_ambient_temperature 295
_diffrn_measurement_device_type 'Bruker D8 Focus diffractometer'
_exptl_absorpt_coefficient_mu 145.3500
_exptl_crystal_density_diffrn 6.70733(8)
_refine_ls_goodness_of_fit_all 1.78
_refine_ls_matrix_type full
_refine_ls_number_parameters 45
_refine_ls_number_restraints 0
_cod_data_source_file cm5b04536_si_003.cif
_cod_data_source_block Ba2O2Bi2Se3
_cod_depositor_comments
;
The following automatic conversions were performed:

'_symmetry_cell_setting' value 'Monoclinic' changed to 'monoclinic'
according to
/usr/data/users/saulius/crontab/automatic-downloads/rss-feeds/ACS/lib/dictionaries/cif_core.dic
dictionary named 'cif_core.dic' version 2.4.2 from 2011-04-26.

Automatic conversion script
Id: cif_fix_values 4268 2015-11-12 08:31:59Z antanas 

 Adding full bibliography for 4002661--4002663.cif.
;
_cod_original_cell_volume 476.072(5)
_cod_original_sg_symbol_H-M 'P 21/c'
_cod_database_code 4002663

loop_
_symmetry_equiv_pos_as_xyz
'-x, -y, -z'
'-x, y+1/2, -z+1/2'
'x, -y+1/2, z+1/2'
'x, y, z'

loop_
_atom_site_label
_atom_site_type_symbol
_atom_site_symmetry_multiplicity
_atom_site_fract_x
_atom_site_fract_y
_atom_site_fract_z
_atom_site_occupancy
_atom_site_thermal_displace_type
_atom_site_B_iso_or_equiv
Se1 Se 2 0.5 0 0 1.0 Biso 1.39(6)
Se2 Se 4 0.2204(2) 0.009(4) 0.63641(12) 1.0 Biso 1.40(5)
Bi1 Bi 4 0.6338(10) 0.997(2) 0.68721(5) 1.0 Biso 1.16(2)
O1 O 4 0.1511(9) 0.983(11) 0.3158(5) 1.0 Biso 1.40(5)
Ba1 Ba 4 0.10553(10) 0.008(3) 0.90206(6) 1.0 Biso 0.64(3)

loop_
_diffrn_radiation_type
_diffrn_radiation_probe
_diffrn_radiation_monochromator
_diffrn_radiation_filter_edge
_diffrn_radiation_xray_symbol
_diffrn_radiation_wavelength
_diffrn_radiation_wavelength_wt
'Cu K\a' x-ray 'Ni filter' 1.4879 'Cu K-L~3~' 1.540596 0.6681294
'Cu K\a' x-ray 'Ni filter' 1.4879 'Cu K-L~2~' 1.544493 0.3308458
